data_4028208
loop_
_publ_author_name
'Christoph Glotzbach'
'Ulrike Kauscher'
'Jens Voskuhl'
'N. Seda Kehr'
'Marc C. A. Stuart'
'Roland Fr\"ohlich'
'Hans J. Galla'
'Bart Jan Ravoo'
'Kazuhiko Nagura'
'Shohei Saito'
'Shigehiro Yamaguchi'
'Ernst-Ulrich W\"urthwein'

_publ_section_title
;
 Fluorescent Modular Boron Systems Based on NNN- and ONO-Tridentate
 Ligands: Self-Assembly and Cell Imaging
;
_journal_name_full 'Journal of Organic Chemistry'
_journal_page_first 4410
_journal_page_last 4418
_journal_paper_doi 10.1021/jo4003745
_journal_volume 78
_journal_year 2013
_chemical_formula_sum 'C21 H17 B F N3 O4'
_chemical_formula_weight 405.19
_chemical_name_systematic
; 
 ? 
;
_space_group_IT_number 14
_symmetry_cell_setting monoclinic
_symmetry_space_group_name_Hall '-P 2yn'
_symmetry_space_group_name_H-M 'P 1 21/n 1'
_atom_sites_solution_hydrogens geom
_atom_sites_solution_primary direct
_atom_sites_solution_secondary difmap
_audit_creation_method SHELXL-97
_cell_angle_alpha 90
_cell_angle_beta 94.778(11)
_cell_angle_gamma 90
_cell_formula_units_Z 4
_cell_length_a 7.647(6)
_cell_length_b 21.859(15)
_cell_length_c 11.074(10)
_cell_measurement_reflns_used 144
_cell_measurement_temperature 123(2)
_cell_measurement_theta_max 31.5050
_cell_measurement_theta_min 1.8631
_cell_volume 1845(3)
_computing_structure_refinement 'SHELXL-97 (Sheldrick, 1997)'
_computing_structure_solution 'SHELXS-97 (Sheldrick, 1990)'
_diffrn_ambient_temperature 123(2)
_diffrn_detector_area_resol_mean 28.5714
_diffrn_measured_fraction_theta_full 0.970
_diffrn_measured_fraction_theta_max 0.970
_diffrn_measurement_device_type
;
Saturn70 CCD (4x4 bin mode) with MicroMax-007
;
_diffrn_measurement_method dtprofit.ref
_diffrn_radiation_monochromator VariMax
_diffrn_radiation_source 'fine-focus sealed tube'
_diffrn_radiation_type MoK\a
_diffrn_radiation_wavelength 0.71070
_diffrn_reflns_av_R_equivalents 0.0402
_diffrn_reflns_av_sigmaI/netI 0.0392
_diffrn_reflns_limit_h_max 9
_diffrn_reflns_limit_h_min -7
_diffrn_reflns_limit_k_max 25
_diffrn_reflns_limit_k_min -25
_diffrn_reflns_limit_l_max 12
_diffrn_reflns_limit_l_min -13
_diffrn_reflns_number 11813
_diffrn_reflns_theta_full 24.99
_diffrn_reflns_theta_max 24.99
_diffrn_reflns_theta_min 1.86
_exptl_absorpt_coefficient_mu 0.108
_exptl_absorpt_correction_T_max 1.0000
_exptl_absorpt_correction_T_min 0.6337
_exptl_absorpt_correction_type multi-scan
_exptl_absorpt_process_details 'Jacobson, R. (1998) Private communication'
_exptl_crystal_colour Yellow
_exptl_crystal_density_diffrn 1.459
_exptl_crystal_description Prism
_exptl_crystal_F_000 840
_exptl_crystal_size_max 0.40
_exptl_crystal_size_mid 0.30
_exptl_crystal_size_min 0.20
_refine_diff_density_max 0.591
_refine_diff_density_min -0.521
_refine_diff_density_rms 0.168
_refine_ls_extinction_method none
_refine_ls_goodness_of_fit_ref 1.179
_refine_ls_hydrogen_treatment constr
_refine_ls_matrix_type full
_refine_ls_number_parameters 273
_refine_ls_number_reflns 3150
_refine_ls_number_restraints 0
_refine_ls_restrained_S_all 1.179
_refine_ls_R_factor_all 0.0485
_refine_ls_R_factor_gt 0.0360
_refine_ls_shift/su_max 0.000
_refine_ls_shift/su_mean 0.000
_refine_ls_structure_factor_coef Fsqd
_refine_ls_weighting_details 'calc w=1/[\s^2^(Fo^2^)+(0.1069P)^2^+0.0000P] where P=(Fo^2^+2Fc^2^)/3'
_refine_ls_weighting_scheme calc
_refine_ls_wR_factor_gt 0.1169
_refine_ls_wR_factor_ref 0.1584
_reflns_number_gt 2803
_reflns_number_total 3150
_reflns_threshold_expression >2sigma(I)
_cod_data_source_file jo4003745_si_001_2.cif
_cod_data_source_block 110825
_cod_database_code 4028208

loop_
_symmetry_equiv_pos_as_xyz
'x, y, z'
'-x+1/2, y+1/2, -z+1/2'
'-x, -y, -z'
'x-1/2, -y-1/2, z-1/2'

loop_
_atom_site_label
_atom_site_type_symbol
_atom_site_fract_x
_atom_site_fract_y
_atom_site_fract_z
_atom_site_U_iso_or_equiv
_atom_site_adp_type
_atom_site_occupancy
_atom_site_symmetry_multiplicity
_atom_site_calc_flag
_atom_site_refinement_flags
B1 B -0.0810(2) 0.14687(8) 0.30867(16) 0.0148(4) Uani 1 1 d .
F1 F -0.00868(11) 0.15923(4) 0.20040(8) 0.0194(3) Uani 1 1 d .
O3 O 0.05587(14) 0.12966(5) 0.40091(9) 0.0168(3) Uani 1 1 d .
N2 N -0.17187(16) 0.20545(6) 0.34995(11) 0.0156(3) Uani 1 1 d .
O4 O -0.21281(13) 0.09888(5) 0.29158(9) 0.0177(3) Uani 1 1 d .
C1 C 0.1447(2) 0.17472(7) 0.46049(14) 0.0164(4) Uani 1 1 d .
N3 N 0.08781(17) 0.23021(6) 0.47242(12) 0.0187(3) Uani 1 1 d .
C3 C -0.0789(2) 0.24539(7) 0.42471(14) 0.0177(4) Uani 1 1 d .
C4 C -0.1543(2) 0.30112(7) 0.45011(15) 0.0222(4) Uani 1 1 d .
H4 H -0.0941 0.3290 0.5048 0.027 Uiso 1 1 calc R
C5 C -0.3177(2) 0.31578(7) 0.39516(16) 0.0241(4) Uani 1 1 d .
H5 H -0.3659 0.3551 0.4078 0.029 Uiso 1 1 calc R
C6 C -0.4121(2) 0.27407(7) 0.32194(16) 0.0218(4) Uani 1 1 d .
H6 H -0.5247 0.2843 0.2846 0.026 Uiso 1 1 calc R
C7 C -0.3390(2) 0.21677(7) 0.30392(13) 0.0164(4) Uani 1 1 d .
N4 N -0.43469(16) 0.17118(6) 0.24378(12) 0.0171(3) Uani 1 1 d .
C9 C -0.3731(2) 0.11566(7) 0.24667(14) 0.0155(4) Uani 1 1 d .
C10 C 0.3194(2) 0.15761(7) 0.51407(14) 0.0161(4) Uani 1 1 d .
C11 C 0.3893(2) 0.10004(7) 0.49471(14) 0.0181(4) Uani 1 1 d .
H8 H 0.3194 0.0703 0.4506 0.022 Uiso 1 1 calc R
C12 C 0.5594(2) 0.08520(7) 0.53860(14) 0.0188(4) Uani 1 1 d .
H9 H 0.6051 0.0456 0.5251 0.023 Uiso 1 1 calc R
C13 C 0.6624(2) 0.12884(7) 0.60251(14) 0.0187(4) Uani 1 1 d .
C14 C 0.5930(2) 0.18657(7) 0.62358(14) 0.0204(4) Uani 1 1 d .
H10 H 0.6629 0.2162 0.6679 0.024 Uiso 1 1 calc R
C15 C 0.4243(2) 0.20072(7) 0.58064(14) 0.0194(4) Uani 1 1 d .
H11 H 0.3780 0.2400 0.5960 0.023 Uiso 1 1 calc R
O1 O 0.83209(14) 0.11978(5) 0.64683(11) 0.0251(3) Uani 1 1 d .
C16 C 0.9096(2) 0.06157(8) 0.62711(16) 0.0277(4) Uani 1 1 d .
H16 H 0.8428 0.0296 0.6649 0.042 Uiso 1 1 calc R
H17 H 1.0311 0.0614 0.6631 0.042 Uiso 1 1 calc R
H18 H 0.9080 0.0538 0.5399 0.042 Uiso 1 1 calc R
C17 C -0.48722(19) 0.06557(7) 0.19917(13) 0.0159(4) Uani 1 1 d .
C18 C -0.6654(2) 0.07706(7) 0.16648(13) 0.0172(4) Uani 1 1 d .
H12 H -0.7113 0.1170 0.1764 0.021 Uiso 1 1 calc R
C19 C -0.7744(2) 0.03109(7) 0.12016(14) 0.0186(4) Uani 1 1 d .
H13 H -0.8943 0.0395 0.0967 0.022 Uiso 1 1 calc R
C20 C -0.7080(2) -0.02786(7) 0.10779(13) 0.0166(4) Uani 1 1 d .
C21 C -0.5323(2) -0.04043(7) 0.14151(13) 0.0186(4) Uani 1 1 d .
H14 H -0.4874 -0.0806 0.1337 0.022 Uiso 1 1 calc R
C22 C -0.4232(2) 0.00655(7) 0.18682(14) 0.0178(4) Uani 1 1 d .
H15 H -0.3031 -0.0018 0.2097 0.021 Uiso 1 1 calc R
O2 O -0.82675(13) -0.07042(5) 0.06299(10) 0.0217(3) Uani 1 1 d .
C23 C -0.7616(2) -0.13122(7) 0.04726(15) 0.0204(4) Uani 1 1 d .
H19 H -0.6673 -0.1301 -0.0074 0.031 Uiso 1 1 calc R
H20 H -0.8570 -0.1574 0.0125 0.031 Uiso 1 1 calc R
H21 H -0.7161 -0.1477 0.1260 0.031 Uiso 1 1 calc R

loop_
_atom_site_aniso_label
_atom_site_aniso_U_11
_atom_site_aniso_U_22
_atom_site_aniso_U_33
_atom_site_aniso_U_23
_atom_site_aniso_U_13
_atom_site_aniso_U_12
B1 0.0149(9) 0.0158(9) 0.0135(9) -0.0009(6) 0.0012(7) 0.0016(6)
F1 0.0173(5) 0.0241(5) 0.0171(5) 0.0009(3) 0.0032(4) 0.0039(4)
O3 0.0160(6) 0.0137(6) 0.0200(6) -0.0008(4) -0.0030(5) 0.0000(4)
N2 0.0145(7) 0.0141(7) 0.0182(7) 0.0005(5) 0.0015(5) 0.0004(5)
O4 0.0142(6) 0.0158(6) 0.0223(6) -0.0011(4) -0.0026(5) 0.0014(4)
C1 0.0183(9) 0.0165(8) 0.0144(8) 0.0001(6) 0.0017(7) -0.0031(6)
N3 0.0153(7) 0.0176(7) 0.0230(8) -0.0040(5) 0.0000(6) 0.0008(5)
C3 0.0162(8) 0.0171(8) 0.0200(8) -0.0017(6) 0.0031(6) -0.0023(6)
C4 0.0182(8) 0.0175(8) 0.0309(10) -0.0059(7) 0.0027(7) -0.0018(6)
C5 0.0197(9) 0.0164(8) 0.0367(10) -0.0033(7) 0.0060(8) 0.0027(6)
C6 0.0150(8) 0.0199(8) 0.0306(10) 0.0004(7) 0.0012(7) 0.0027(6)
C7 0.0144(8) 0.0180(8) 0.0168(8) 0.0022(6) 0.0014(6) 0.0004(6)
N4 0.0158(7) 0.0161(7) 0.0192(8) 0.0010(5) 0.0003(6) 0.0012(5)
C9 0.0131(8) 0.0205(8) 0.0128(8) 0.0018(6) 0.0014(6) 0.0019(6)
C10 0.0165(8) 0.0177(8) 0.0139(8) 0.0020(6) 0.0013(6) -0.0010(6)
C11 0.0203(8) 0.0177(8) 0.0162(8) 0.0003(6) 0.0006(6) -0.0013(6)
C12 0.0203(9) 0.0176(8) 0.0184(8) 0.0021(6) 0.0017(7) 0.0027(6)
C13 0.0156(8) 0.0269(9) 0.0135(8) 0.0048(6) 0.0001(6) 0.0006(6)
C14 0.0203(9) 0.0199(8) 0.0199(9) -0.0013(6) -0.0041(7) -0.0035(6)
C15 0.0210(9) 0.0176(8) 0.0194(8) -0.0008(6) 0.0005(7) 0.0004(6)
O1 0.0159(6) 0.0278(7) 0.0303(7) 0.0008(5) -0.0057(5) 0.0030(5)
C16 0.0195(9) 0.0304(10) 0.0327(10) 0.0080(7) -0.0004(7) 0.0063(7)
C17 0.0159(8) 0.0187(8) 0.0131(8) 0.0011(6) 0.0009(6) 0.0002(6)
C18 0.0157(8) 0.0181(8) 0.0179(8) 0.0023(6) 0.0013(6) 0.0019(6)
C19 0.0127(8) 0.0227(9) 0.0203(8) 0.0028(6) 0.0005(6) 0.0010(6)
C20 0.0167(8) 0.0199(8) 0.0131(8) 0.0009(6) 0.0001(6) -0.0034(6)
C21 0.0188(8) 0.0164(8) 0.0202(8) -0.0001(6) 0.0002(7) 0.0021(6)
C22 0.0144(8) 0.0207(8) 0.0176(8) 0.0016(6) -0.0019(6) 0.0016(6)
O2 0.0150(6) 0.0201(6) 0.0290(7) -0.0031(5) -0.0035(5) -0.0027(4)
C23 0.0211(8) 0.0181(8) 0.0218(9) -0.0038(6) 0.0006(7) -0.0021(6)

loop_
_atom_type_symbol
_atom_type_description
_atom_type_scat_dispersion_real
_atom_type_scat_dispersion_imag
_atom_type_scat_source
C C 0.0033 0.0016 'International Tables Vol C Tables 4.2.6.8 and 6.1.1.4'
H H 0.0000 0.0000 'International Tables Vol C Tables 4.2.6.8 and 6.1.1.4'
B B 0.0013 0.0007 'International Tables Vol C Tables 4.2.6.8 and 6.1.1.4'
N N 0.0061 0.0033 'International Tables Vol C Tables 4.2.6.8 and 6.1.1.4'
O O 0.0106 0.0060 'International Tables Vol C Tables 4.2.6.8 and 6.1.1.4'
F F 0.0171 0.0103 'International Tables Vol C Tables 4.2.6.8 and 6.1.1.4'

loop_
_geom_angle_atom_site_label_1
_geom_angle_atom_site_label_2
_geom_angle_atom_site_label_3
_geom_angle
F1 B1 O3 110.05(14)
F1 B1 O4 110.44(13)
O3 B1 O4 110.85(13)
F1 B1 N2 108.41(13)
O3 B1 N2 108.84(13)
O4 B1 N2 108.19(14)
C1 O3 B1 117.58(13)
C7 N2 C3 122.58(14)
C7 N2 B1 118.19(13)
C3 N2 B1 119.11(14)
C9 O4 B1 117.04(13)
N3 C1 O3 125.23(15)
N3 C1 C10 119.94(14)
O3 C1 C10 114.83(14)
C1 N3 C3 119.48(14)
N2 C3 N3 119.85(14)
N2 C3 C4 118.80(15)
N3 C3 C4 121.35(14)
C5 C4 C3 119.38(15)
C5 C4 H4 120.3
C3 C4 H4 120.3
C4 C5 C6 120.96(15)
C4 C5 H5 119.5
C6 C5 H5 119.5
C5 C6 C7 118.74(16)
C5 C6 H6 120.6
C7 C6 H6 120.6
N2 C7 N4 119.72(14)
N2 C7 C6 119.08(14)
N4 C7 C6 121.18(15)
C9 N4 C7 119.16(14)
N4 C9 O4 125.76(14)
N4 C9 C17 118.89(14)
O4 C9 C17 115.33(13)
C11 C10 C15 118.53(15)
C11 C10 C1 121.19(14)
C15 C10 C1 120.18(14)
C12 C11 C10 121.21(15)
C12 C11 H8 119.4
C10 C11 H8 119.4
C11 C12 C13 119.47(15)
C11 C12 H9 120.3
C13 C12 H9 120.3
O1 C13 C12 124.41(15)
O1 C13 C14 115.78(14)
C12 C13 C14 119.81(15)
C15 C14 C13 120.34(15)
C15 C14 H10 119.8
C13 C14 H10 119.8
C14 C15 C10 120.63(15)
C14 C15 H11 119.7
C10 C15 H11 119.7
C13 O1 C16 117.97(13)
O1 C16 H16 109.5
O1 C16 H17 109.5
H16 C16 H17 109.5
O1 C16 H18 109.5
H16 C16 H18 109.5
H17 C16 H18 109.5
C22 C17 C18 118.88(14)
C22 C17 C9 121.53(14)
C18 C17 C9 119.58(14)
C19 C18 C17 120.67(15)
C19 C18 H12 119.7
C17 C18 H12 119.7
C18 C19 C20 119.75(15)
C18 C19 H13 120.1
C20 C19 H13 120.1
O2 C20 C21 124.16(14)
O2 C20 C19 115.37(14)
C21 C20 C19 120.46(14)
C22 C21 C20 119.21(14)
C22 C21 H14 120.4
C20 C21 H14 120.4
C21 C22 C17 121.01(15)
C21 C22 H15 119.5
C17 C22 H15 119.5
C20 O2 C23 116.65(13)
O2 C23 H19 109.5
O2 C23 H20 109.5
H19 C23 H20 109.5
O2 C23 H21 109.5
H19 C23 H21 109.5
H20 C23 H21 109.5

loop_
_geom_bond_atom_site_label_1
_geom_bond_atom_site_label_2
_geom_bond_distance
B1 F1 1.388(2)
B1 O3 1.450(2)
B1 O4 1.456(2)
B1 N2 1.544(2)
O3 C1 1.3387(19)
N2 C7 1.359(2)
N2 C3 1.362(2)
O4 C9 1.335(2)
C1 N3 1.299(2)
C1 C10 1.465(2)
N3 C3 1.379(2)
C3 C4 1.387(2)
C4 C5 1.381(2)
C4 H4 0.9500
C5 C6 1.383(2)
C5 H5 0.9500
C6 C7 1.393(2)
C6 H6 0.9500
C7 N4 1.375(2)
N4 C9 1.301(2)
C9 C17 1.470(2)
C10 C11 1.391(2)
C10 C15 1.406(2)
C11 C12 1.388(2)
C11 H8 0.9500
C12 C13 1.392(2)
C12 H9 0.9500
C13 O1 1.363(2)
C13 C14 1.396(2)
C14 C15 1.373(2)
C14 H10 0.9500
C15 H11 0.9500
O1 C16 1.428(2)
C16 H16 0.9800
C16 H17 0.9800
C16 H18 0.9800
C17 C22 1.391(2)
C17 C18 1.403(2)
C18 C19 1.377(2)
C18 H12 0.9500
C19 C20 1.396(2)
C19 H13 0.9500
C20 O2 1.3643(19)
C20 C21 1.392(2)
C21 C22 1.390(2)
C21 H14 0.9500
C22 H15 0.9500
O2 C23 1.435(2)
C23 H19 0.9800
C23 H20 0.9800
C23 H21 0.9800

loop_
_geom_torsion_atom_site_label_1
_geom_torsion_atom_site_label_2
_geom_torsion_atom_site_label_3
_geom_torsion_atom_site_label_4
_geom_torsion
F1 B1 O3 C1 83.20(16)
O4 B1 O3 C1 -154.33(12)
N2 B1 O3 C1 -35.46(18)
F1 B1 N2 C7 84.61(17)
O3 B1 N2 C7 -155.70(13)
O4 B1 N2 C7 -35.18(18)
F1 B1 N2 C3 -91.47(17)
O3 B1 N2 C3 28.22(18)
O4 B1 N2 C3 148.74(13)
F1 B1 O4 C9 -82.11(15)
O3 B1 O4 C9 155.65(12)
N2 B1 O4 C9 36.39(17)
B1 O3 C1 N3 23.1(2)
B1 O3 C1 C10 -156.53(13)
O3 C1 N3 C3 2.3(2)
C10 C1 N3 C3 -178.10(13)
C7 N2 C3 N3 177.40(13)
B1 N2 C3 N3 -6.7(2)
C7 N2 C3 C4 -3.3(2)
B1 N2 C3 C4 172.59(14)
C1 N3 C3 N2 -10.2(2)
C1 N3 C3 C4 170.55(15)
N2 C3 C4 C5 -2.8(2)
N3 C3 C4 C5 176.50(14)
C3 C4 C5 C6 4.5(3)
C4 C5 C6 C7 -0.3(3)
C3 N2 C7 N4 -170.50(13)
B1 N2 C7 N4 13.6(2)
C3 N2 C7 C6 7.6(2)
B1 N2 C7 C6 -168.37(14)
C5 C6 C7 N2 -5.6(2)
C5 C6 C7 N4 172.41(15)
N2 C7 N4 C9 9.7(2)
C6 C7 N4 C9 -168.36(14)
C7 N4 C9 O4 -8.4(2)
C7 N4 C9 C17 170.38(13)
B1 O4 C9 N4 -17.5(2)
B1 O4 C9 C17 163.65(13)
N3 C1 C10 C11 -174.85(14)
O3 C1 C10 C11 4.8(2)
N3 C1 C10 C15 1.4(2)
O3 C1 C10 C15 -178.96(13)
C15 C10 C11 C12 -0.7(2)
C1 C10 C11 C12 175.59(13)
C10 C11 C12 C13 -0.4(2)
C11 C12 C13 O1 -178.23(13)
C11 C12 C13 C14 1.1(2)
O1 C13 C14 C15 178.76(14)
C12 C13 C14 C15 -0.6(2)
C13 C14 C15 C10 -0.5(2)
C11 C10 C15 C14 1.2(2)
C1 C10 C15 C14 -175.15(14)
C12 C13 O1 C16 -0.3(2)
C14 C13 O1 C16 -179.67(14)
N4 C9 C17 C22 172.45(14)
O4 C9 C17 C22 -8.6(2)
N4 C9 C17 C18 -8.2(2)
O4 C9 C17 C18 170.73(12)
C22 C17 C18 C19 -1.5(2)
C9 C17 C18 C19 179.08(13)
C17 C18 C19 C20 1.3(2)
C18 C19 C20 O2 178.96(13)
C18 C19 C20 C21 -0.2(2)
O2 C20 C21 C22 -179.62(13)
C19 C20 C21 C22 -0.5(2)
C20 C21 C22 C17 0.2(2)
C18 C17 C22 C21 0.8(2)
C9 C17 C22 C21 -179.84(13)
C21 C20 O2 C23 -1.9(2)
C19 C20 O2 C23 178.95(12)
